data_2106606
loop_
_publ_author_name
'Tichy, K.'
'Rueegg, A.'
'Benes, J.'

_publ_section_title
;
 Neutron diffraction study of diammonium trihydrogen periodate, (N H4)2 H3
 I O6, and its deuterium analogue, (N D4)2 D3 I O6
;
_journal_name_full 'Acta Crystallographica B (24,1968-38,1982)'
_journal_page_first 1028
_journal_page_last 1032
_journal_volume 36
_journal_year 1980
_chemical_formula_sum 'H11 I N2 O6'
_chemical_name_systematic '(N H4)2 (H3 I O6)'
_space_group_IT_number 148
_symmetry_space_group_name_Hall '-R 3'
_symmetry_space_group_name_H-M 'R -3 :H'
_cell_angle_alpha 90
_cell_angle_beta 90
_cell_angle_gamma 120
_cell_formula_units_Z 3
_cell_length_a 6.9233
_cell_length_b 6.9233
_cell_length_c 11.1491
_cell_volume 462.804
_citation_journal_id_ASTM ACBCAR
_cod_data_source_file Tichy_ACBCAR_1980_71.cif
_cod_data_source_block H11I1N2O6
_cod_original_cell_volume 462.8036
_cod_original_formula_sum 'H11 I1 N2 O6'
_cod_database_code 2106606

loop_
_symmetry_equiv_pos_as_xyz
x,y,z
-y,x-y,z
-x+y,-x,z
-x,-y,-z
y,-x+y,-z
x-y,x,-z
x+2/3,y+1/3,z+1/3
-y+2/3,x-y+1/3,z+1/3
-x+y+2/3,-x+1/3,z+1/3
-x+2/3,-y+1/3,-z+1/3
y+2/3,-x+y+1/3,-z+1/3
x-y+2/3,x+1/3,-z+1/3
x+1/3,y+2/3,z+2/3
-y+1/3,x-y+2/3,z+2/3
-x+y+1/3,-x+2/3,z+2/3
-x+1/3,-y+2/3,-z+2/3
y+1/3,-x+y+2/3,-z+2/3
x-y+1/3,x+2/3,-z+2/3

loop_
_atom_site_label
_atom_site_type_symbol
_atom_site_fract_x
_atom_site_fract_y
_atom_site_fract_z
_atom_site_occupancy
_atom_site_U_iso_or_equiv
I1 I+7 0 0 0 1 0.0
H2 H+1 0 0 0.27201 1 0.0
N1 N-3 0 0 0.35937 1 0.0
O1 O-2 0.2185 -0.0075 0.09662 1 0.0
H1 H+1 0.30118 0.12492 0.14891 0.5 0.0
H3 H+1 0.1562 0.03842 0.3872 1 0.0
